data_2010675
loop_
_publ_author_name
'Low, John Nicolson'
'Musgrave, Oliver, C.'
'Wardell, James, L.'

_publ_section_title
;
 (2-Aminoethoxy)bis(2-thienyl)boron
;
_journal_issue 2
_journal_name_full 'Acta Crystallographica Section C'
_journal_page_first e63
_journal_page_last e63
_journal_paper_doi 10.1107/S0108270100000482
_journal_volume 56
_journal_year 2000
_chemical_formula_moiety 'C10 H12 B N O S2'
_chemical_formula_sum 'C10 H12 B N O S2'
_chemical_formula_weight 237.14
_chemical_name_systematic
;
2-aminoethoxybis(2-thienyl)boron
;
_space_group_IT_number 61
_symmetry_cell_setting orthorhombic
_symmetry_space_group_name_Hall '-P 2ac 2ab'
_symmetry_space_group_name_H-M 'P b c a'
_cell_angle_alpha 90.00
_cell_angle_beta 90.00
_cell_angle_gamma 90.00
_cell_formula_units_Z 8
_cell_length_a 10.0818(3)
_cell_length_b 16.1220(7)
_cell_length_c 13.7747(6)
_cell_measurement_reflns_used 2562
_cell_measurement_temperature 150.00(10)
_cell_measurement_theta_max 27.43
_cell_measurement_theta_min 2.52
_cell_volume 2238.92(15)
_computing_cell_refinement 'DENZO (Otwinowski & Minor, 1997)'
_computing_data_collection 'KappaCCD server software (Nonius, 1997)'
_computing_data_reduction 'DENZO (Otwinowski & Minor, 1997)'
_computing_publication_material 'SHELXL97  and WordPerfect macro PRPKAPPA (Ferguson, 1999)'
_computing_structure_refinement 'SHELXL97 (Sheldrick, 1997)'
_computing_structure_solution 'SHELXS97 (Sheldrick, 1997)'
_diffrn_ambient_temperature 150.00(10)
_diffrn_measured_fraction_theta_full .956
_diffrn_measured_fraction_theta_max .956
_diffrn_measurement_device_type KappaCCD
_diffrn_measurement_method '\f scans and \w scans with \k offsets'
_diffrn_radiation_monochromator graphite
_diffrn_radiation_source 'fine-focus sealed X-ray tube'
_diffrn_radiation_type 'Mo K\a'
_diffrn_radiation_wavelength .71073
_diffrn_reflns_av_R_equivalents .084
_diffrn_reflns_av_sigmaI/netI .0619
_diffrn_reflns_limit_h_max 12
_diffrn_reflns_limit_h_min -12
_diffrn_reflns_limit_k_max 20
_diffrn_reflns_limit_k_min -20
_diffrn_reflns_limit_l_max 17
_diffrn_reflns_limit_l_min -17
_diffrn_reflns_number 15841
_diffrn_reflns_theta_full 27.43
_diffrn_reflns_theta_max 27.43
_diffrn_reflns_theta_min 2.52
_diffrn_standards_decay_% negligible
_exptl_absorpt_coefficient_mu .445
_exptl_absorpt_correction_T_max .978
_exptl_absorpt_correction_T_min .916
_exptl_absorpt_correction_type multi-scan
_exptl_absorpt_process_details '(SORTAV; Blessing, 1995, 1997)'
_exptl_crystal_colour colourless
_exptl_crystal_density_diffrn 1.407
_exptl_crystal_density_method 'not measured'
_exptl_crystal_description plate
_exptl_crystal_F_000 992
_exptl_crystal_size_max .20
_exptl_crystal_size_mid .15
_exptl_crystal_size_min .05
_refine_diff_density_max .553
_refine_diff_density_min -.468
_refine_ls_extinction_method none
_refine_ls_goodness_of_fit_ref 1.063
_refine_ls_hydrogen_treatment constr
_refine_ls_matrix_type full
_refine_ls_number_parameters 136
_refine_ls_number_reflns 2562
_refine_ls_number_restraints 0
_refine_ls_restrained_S_all 1.063
_refine_ls_R_factor_all .074
_refine_ls_R_factor_gt .046
_refine_ls_shift/su_max .001
_refine_ls_shift/su_mean .000
_refine_ls_structure_factor_coef Fsqd
_refine_ls_weighting_details 'w = 1/[\s^2^(Fo^2^)+(0.0636P)^2^+0.4651P] where P = (Fo^2^+2Fc^2^)/3'
_refine_ls_weighting_scheme calc
_refine_ls_wR_factor_ref .122
_reflns_number_gt 1888
_reflns_number_total 2562
_reflns_threshold_expression I>2\s(I)
_cod_data_source_file qb0168.cif
_cod_data_source_block I
_cod_depositor_comments
;
The following automatic conversions were performed:

'_exptl_absorpt_correction_type' value 'Multi-scan' changed to
'multi-scan' according to
/home/saulius/struct/CIF-dictionaries/cif_core.dic dictionary named
'cif_core.dic' version 2.4.1 from 2010-06-29.

Automatic conversion script
Id: cif_fix_values 1715 2011-07-08 13:25:40Z adriana 

The following automatic conversions were performed:

'_refine_ls_weighting_scheme' value 'w =
1/[\s^2^(Fo^2^)+(0.0636P)^2^+0.4651P] where P = (Fo^2^+2Fc^2^)/3' was
changed to 'calc'. New tag '_refine_ls_weighting_details' was
created. The value of the new tag was set to 'w =
1/[\s^2^(Fo^2^)+(0.0636P)^2^+0.4651P] where P = (Fo^2^+2Fc^2^)/3'.

Automatic conversion script
Id: cif_fix_values 3143 2015-03-26 13:38:13Z robertas 
;
_cod_database_code 2010675
_cod_database_fobs_code 2010675

loop_
_symmetry_equiv_pos_as_xyz
'x, y, z'
'-x+1/2, y+1/2, z'
'x, -y+1/2, z+1/2'
'-x+1/2, -y, z+1/2'
'-x, -y, -z'
'x-1/2, -y-1/2, -z'
'-x, y-1/2, -z-1/2'
'x-1/2, y, -z-1/2'

loop_
_atom_site_label
_atom_site_fract_x
_atom_site_fract_y
_atom_site_fract_z
_atom_site_U_iso_or_equiv
_atom_site_adp_type
_atom_site_calc_flag
_atom_site_refinement_flags
_atom_site_occupancy
_atom_site_disorder_assembly
_atom_site_disorder_group
_atom_site_type_symbol
B1 .2005(2) .77317(16) .78854(17) .0166(5) Uani d . 1 . . B
O1 .09766(13) .82259(9) .73835(10) .0182(4) Uani d . 1 . . O
C2 .1625(2) .88239(14) .67879(17) .0207(5) Uani d . 1 . . C
C3 .2743(2) .83492(15) .63053(17) .0238(5) Uani d . 1 . . C
N4 .32380(16) .77975(11) .70973(12) .0169(4) Uani d . 1 . . N
C11 .15234(19) .67842(14) .79599(16) .0177(5) Uani d . 1 . . C
S21 .21872(6) .60900(4) .87773(4) .0262(2) Uani d . 1 . . S
C31 .1280(2) .52804(14) .83476(17) .0251(5) Uani d . 1 . . C
C41 .0481(2) .55123(15) .76071(16) .0236(5) Uani d . 1 . . C
C51 .0590(2) .63764(13) .73645(15) .0149(4) Uani d . 1 . . C
C12 .2500(2) .81494(14) .88827(15) .0177(5) Uani d . 1 . . C
S22 .14147(5) .87648(4) .95348(4) .0289(2) Uani d . 1 . . S
C32 .2563(2) .89848(16) 1.04121(16) .0285(6) Uani d . 1 . . C
C42 .3727(2) .86063(15) 1.02297(16) .0245(5) Uani d . 1 . . C
C52 .3689(2) .81230(14) .93712(16) .0194(5) Uani d . 1 . . C
H2A .1977 .9286 .7185 .025 Uiso calc R 1 . . H
H2B .1007 .9052 .6297 .025 Uiso calc R 1 . . H
H3A .2413 .8021 .5748 .029 Uiso calc R 1 . . H
H3B .3448 .8730 .6078 .029 Uiso calc R 1 . . H
H4A .3979 .8021 .7385 .020 Uiso calc R 1 . . H
H4B .3450 .7282 .6857 .020 Uiso calc R 1 . . H
H31 .1328 .4732 .8597 .030 Uiso calc R 1 . . H
H41 -.0095 .5140 .7279 .028 Uiso calc R 1 . . H
H51 .0094 .6640 .6866 .018 Uiso calc R 1 . . H
H32 .2400 .9330 1.0958 .034 Uiso calc R 1 . . H
H42 .4488 .8658 1.0632 .029 Uiso calc R 1 . . H
H52 .4425 .7807 .9151 .023 Uiso calc R 1 . . H

loop_
_atom_site_aniso_label
_atom_site_aniso_U_11
_atom_site_aniso_U_22
_atom_site_aniso_U_33
_atom_site_aniso_U_12
_atom_site_aniso_U_13
_atom_site_aniso_U_23
B1 .0122(11) .0200(13) .0175(12) -.0004(9) .0008(9) .0010(10)
O1 .0127(7) .0204(8) .0216(8) -.0010(6) .0001(6) .0028(6)
C2 .0177(10) .0179(12) .0265(12) -.0013(9) -.0015(9) .0043(10)
C3 .0202(11) .0289(13) .0222(12) .0032(10) .0025(9) .0074(10)
N4 .0139(8) .0187(10) .0182(9) .0012(7) -.0001(7) .0001(7)
C11 .0144(10) .0206(12) .0181(11) .0014(8) .0037(9) .0007(9)
S21 .0229(3) .0270(4) .0287(4) -.0004(2) -.0017(2) .0045(3)
C31 .0257(12) .0175(12) .0321(14) .0025(9) .0066(10) .0011(10)
C41 .0217(11) .0229(13) .0262(12) -.0049(10) .0052(10) -.0046(10)
C51 .0156(10) .0127(11) .0163(10) -.0024(8) .0078(8) -.0023(8)
C12 .0180(10) .0163(11) .0188(11) -.0026(8) .0012(9) .0012(9)
S22 .0204(3) .0370(4) .0294(4) .0007(2) .0032(2) -.0107(3)
C32 .0368(14) .0306(14) .0180(12) -.0101(11) .0040(10) -.0071(10)
C42 .0259(12) .0277(13) .0199(12) -.0106(10) -.0044(9) .0036(10)
C52 .0173(10) .0210(13) .0197(11) -.0031(9) .0019(9) .0031(9)

loop_
_atom_type_symbol
_atom_type_description
_atom_type_scat_dispersion_real
_atom_type_scat_dispersion_imag
_atom_type_scat_source
C C .0033 .0016 'International Tables Vol C Tables 4.2.6.8 and 6.1.1.4'
H H .0000 .0000 'International Tables Vol C Tables 4.2.6.8 and 6.1.1.4'
B B .0013 .0007 'International Tables Vol C Tables 4.2.6.8 and 6.1.1.4'
N N .0061 .0033 'International Tables Vol C Tables 4.2.6.8 and 6.1.1.4'
O O .0106 .0060 'International Tables Vol C Tables 4.2.6.8 and 6.1.1.4'
S S .1246 .1234 'International Tables Vol C Tables 4.2.6.8 and 6.1.1.4'

loop_
_geom_angle_atom_site_label_1
_geom_angle_atom_site_label_2
_geom_angle_atom_site_label_3
_geom_angle
_geom_angle_publ_flag
O1 B1 C11 109.30(16) no
O1 B1 C12 113.03(18) no
C11 B1 C12 115.93(19) no
O1 B1 N4 100.69(16) no
C11 B1 N4 109.27(17) no
C12 B1 N4 107.46(16) no
C2 O1 B1 108.20(15) no
O1 C2 C3 104.59(17) no
N4 C3 C2 103.24(17) no
C3 N4 B1 105.45(15) no
C51 C11 B1 127.42(19) no
C51 C11 S21 109.65(16) no
B1 C11 S21 122.84(15) no
C31 S21 C11 93.56(11) no
C41 C31 S21 111.76(18) no
C31 C41 C51 113.5(2) no
C11 C51 C41 111.55(19) no
C52 C12 B1 132.5(2) no
C52 C12 S22 108.38(16) no
B1 C12 S22 119.15(15) no
C32 S22 C12 93.30(11) no
C42 C32 S22 111.35(18) no
C32 C42 C52 112.4(2) no
C12 C52 C42 114.5(2) no

loop_
_geom_bond_atom_site_label_1
_geom_bond_atom_site_label_2
_geom_bond_site_symmetry_2
_geom_bond_distance
_geom_bond_publ_flag
B1 O1 . 1.479(3) no
B1 C11 . 1.606(3) no
B1 C12 . 1.609(3) no
B1 N4 . 1.654(3) no
O1 C2 . 1.425(2) no
C2 C3 . 1.516(3) no
C3 N4 . 1.493(3) no
C11 C51 . 1.411(3) no
C11 S21 . 1.723(2) no
S21 C31 . 1.700(2) no
C31 C41 . 1.352(3) no
C41 C51 . 1.437(3) no
C12 C52 . 1.375(3) no
C12 S22 . 1.729(2) no
S22 C32 . 1.711(2) no
C32 C42 . 1.346(3) no
C42 C52 . 1.417(3) no

loop_
_geom_hbond_atom_site_label_D
_geom_hbond_atom_site_label_H
_geom_hbond_atom_site_label_A
_geom_hbond_site_symmetry_A
_geom_hbond_distance_DH
_geom_hbond_distance_HA
_geom_hbond_distance_DA
_geom_hbond_angle_DHA
_geom_hbond_publ_flag
N4 H4A O1 8_657 .92 2.07 2.935(2) 157.1 no

loop_
_geom_torsion_atom_site_label_1
_geom_torsion_atom_site_label_2
_geom_torsion_atom_site_label_3
_geom_torsion_atom_site_label_4
_geom_torsion
_geom_torsion_publ_flag
C11 B1 O1 C2 -142.97(17) no
C12 B1 O1 C2 86.3(2) no
N4 B1 O1 C2 -28.0(2) no
B1 O1 C2 C3 43.5(2) no
O1 C2 C3 N4 -39.4(2) no
C2 C3 N4 B1 21.1(2) no
O1 B1 N4 C3 2.8(2) no
C11 B1 N4 C3 117.79(19) no
C12 B1 N4 C3 -115.65(19) no
O1 B1 C11 C51 23.2(3) no
C12 B1 C11 C51 152.31(19) no
N4 B1 C11 C51 -86.1(2) no
O1 B1 C11 S21 -160.72(14) no
C12 B1 C11 S21 -31.6(2) no
N4 B1 C11 S21 90.0(2) no
C51 C11 S21 C31 .50(16) no
B1 C11 S21 C31 -176.21(17) no
C11 S21 C31 C41 -.28(18) no
S21 C31 C41 C51 .0(2) no
B1 C11 C51 C41 175.93(19) no
S21 C11 C51 C41 -.6(2) no
C31 C41 C51 C11 .4(3) no
O1 B1 C12 C52 -150.7(2) no
C11 B1 C12 C52 82.0(3) no
N4 B1 C12 C52 -40.5(3) no
O1 B1 C12 S22 29.4(2) no
C11 B1 C12 S22 -97.9(2) no
N4 B1 C12 S22 139.55(15) no
C52 C12 S22 C32 1.18(18) no
B1 C12 S22 C32 -178.89(18) no
C12 S22 C32 C42 -.35(19) no
S22 C32 C42 C52 -.6(3) no
B1 C12 C52 C42 178.3(2) no
S22 C12 C52 C42 -1.7(2) no
C32 C42 C52 C12 1.6(3) no

loop_
_cod_related_entry_id
_cod_related_entry_database
_cod_related_entry_code
1 ChemSpider 3881207
